data_7062220
loop_
_publ_author_name
'Kotov, Vitalii Yu.'
'Lunkov, Ivan S.'
'Buikin, Petr A.'
'Kottsov, Sergey Yu.'
'Korlyukov, Alexander A.'
'Rudenko, Alexander Yu.'

_publ_section_title
;
 Unusual isostructural Br/I substitution effect on the crystal structure
 and optical properties of hybrid halobismuthates
;
_journal_issue 5
_journal_name_full 'New Journal of Chemistry'
_journal_page_first 2666
_journal_page_last 2672
_journal_paper_doi 10.1039/D2NJ05184B
_journal_volume 47
_journal_year 2023
_chemical_formula_moiety 'Bi Br4.057 I0.943, C14 H18 N2'
_chemical_formula_sum 'C14 H18 Bi Br4.06 I0.94 N2'
_chemical_formula_weight 867.12
_space_group_crystal_system monoclinic
_space_group_IT_number 14
_space_group_name_Hall '-P 2yn'
_space_group_name_H-M_alt 'P 1 21/n 1'
_atom_sites_solution_hydrogens geom
_audit_creation_date 2022-12-21
_audit_creation_method
;
Olex2 1.5
(compiled 2022.04.07 svn.rca3783a0 for OlexSys, GUI svn.r6498)
;
_audit_update_record
;
2022-12-21 deposited with the CCDC.	2023-01-02 downloaded from the CCDC.
;
_cell_angle_alpha 90
_cell_angle_beta 92.440(2)
_cell_angle_gamma 90
_cell_formula_units_Z 4
_cell_length_a 12.1086(4)
_cell_length_b 11.5295(4)
_cell_length_c 15.0033(6)
_cell_measurement_reflns_used 4350
_cell_measurement_temperature 100
_cell_measurement_theta_max 27.921
_cell_measurement_theta_min 2.228
_cell_volume 2092.65(13)
_computing_cell_refinement 'SAINT V8.40A (Bruker, 2019)'
_computing_data_reduction 'SAINT V8.40A (Bruker, 2019)'
_computing_molecular_graphics 'Olex2 1.5 (Dolomanov et al., 2009)'
_computing_publication_material 'Olex2 1.5 (Dolomanov et al., 2009)'
_computing_structure_refinement 'SHELXL 2014/6 (Sheldrick, 2015)'
_computing_structure_solution 'XT  (Sheldrick, 2015)'
_diffrn_ambient_temperature 100.00
_diffrn_detector_area_resol_mean 8
_diffrn_measured_fraction_theta_full 1.000
_diffrn_measured_fraction_theta_max 1.000
_diffrn_measurement_device_type 'Bruker Quest'
_diffrn_measurement_method '\f and \w scans'
_diffrn_radiation_type MoK\a
_diffrn_radiation_wavelength 0.71073
_diffrn_reflns_av_R_equivalents 0.0588
_diffrn_reflns_av_unetI/netI 0.0614
_diffrn_reflns_Laue_measured_fraction_full 1.000
_diffrn_reflns_Laue_measured_fraction_max 1.000
_diffrn_reflns_limit_h_max 15
_diffrn_reflns_limit_h_min -15
_diffrn_reflns_limit_k_max 14
_diffrn_reflns_limit_k_min -14
_diffrn_reflns_limit_l_max 19
_diffrn_reflns_limit_l_min -11
_diffrn_reflns_number 16052
_diffrn_reflns_point_group_measured_fraction_full 1.000
_diffrn_reflns_point_group_measured_fraction_max 1.000
_diffrn_reflns_theta_full 25.242
_diffrn_reflns_theta_max 27.102
_diffrn_reflns_theta_min 2.118
_exptl_absorpt_coefficient_mu 17.561
_exptl_absorpt_correction_T_max 0.0473
_exptl_absorpt_correction_T_min 0.0196
_exptl_absorpt_correction_type multi-scan
_exptl_absorpt_process_details
;
SADABS-2016/2 (Bruker,2016/2) was used for absorption correction.
wR2(int) was 0.1224 before and 0.0587 after correction.
The Ratio of minimum to maximum transmission is 0.4144.
The \l/2 correction factor is Not present.
;
_exptl_crystal_colour yellow
_exptl_crystal_colour_primary yellow
_exptl_crystal_density_diffrn 2.752
_exptl_crystal_description needle
_exptl_crystal_F_000 1564
_exptl_crystal_size_max 0.09
_exptl_crystal_size_mid 0.015
_exptl_crystal_size_min 0.004
_refine_diff_density_max 1.757
_refine_diff_density_min -1.176
_refine_diff_density_rms 0.222
_refine_ls_extinction_method none
_refine_ls_goodness_of_fit_ref 1.025
_refine_ls_hydrogen_treatment constr
_refine_ls_matrix_type full
_refine_ls_number_parameters 213
_refine_ls_number_reflns 4621
_refine_ls_number_restraints 2
_refine_ls_restrained_S_all 1.025
_refine_ls_R_factor_all 0.0608
_refine_ls_R_factor_gt 0.0386
_refine_ls_shift/su_max 0.001
_refine_ls_shift/su_mean 0.000
_refine_ls_structure_factor_coef Fsqd
_refine_ls_weighting_details 'w=1/[\s^2^(Fo^2^)+(0.0340P)^2^] where P=(Fo^2^+2Fc^2^)/3'
_refine_ls_weighting_scheme calc
_refine_ls_wR_factor_gt 0.0780
_refine_ls_wR_factor_ref 0.0852
_reflns_Friedel_coverage 0.000
_reflns_number_gt 3559
_reflns_number_total 4621
_reflns_threshold_expression 'I > 2\s(I)'
_cod_data_source_file d2nj05184b2.cif
_cod_data_source_block pic2_bibri_005
_cod_depositor_comments 'Adding full bibliography for 7062219--7062222.cif.'
_cod_database_code 7062220
_shelxl_version_number 2014/6
_shelx_space_group_comment
;
The symmetry employed for this shelxl refinement is uniquely defined
by the following loop, which should always be used as a source of
symmetry information in preference to the above space-group names.
They are only intended as comments.
;
_shelx_estimated_absorpt_t_max 0.933
_shelx_estimated_absorpt_t_min 0.301
_olex2_refinement_description
;
1. Fixed Uiso
 At 1.2 times of:
  All C(H) groups, All C(H,H) groups
 At 1.5 times of:
  All C(H,H,H) groups
2. Restrained distances
 I1-Bi1
 2.85 with sigma of 0.02
 Bi1-I2
 2.85 with sigma of 0.02
3. Uiso/Uaniso restraints and constraints
Uanis(Br4) = Uanis(I4)
Uanis(I1) = Uanis(Br1)
Uanis(I3) = Uanis(Br3)
Uanis(Br2) = Uanis(I2)
4. Others
 Fixed Sof: I1(0.12508) I2(0.04183) I3(0.04706) I4(0.72933) Br1(0.87492)
 Br2(0.95817) Br3(0.95294) Br4(0.27067)
5.a Secondary CH2 refined with riding coordinates:
 C7(H7A,H7B), C8(H8A,H8B)
5.b Aromatic/amide H refined with riding coordinates:
 C1(H1), C2(H2), C4(H4), C5(H5), C9(H9), C10(H10), C12(H12), C13(H13)
5.c Idealised Me refined as rotating group:
 C6(H6A,H6B,H6C), C14(H14A,H14B,H14C)
;
_olex2_submission_special_instructions 'No special instructions were received'

loop_
_space_group_symop_operation_xyz
'x, y, z'
'-x+1/2, y+1/2, -z+1/2'
'-x, -y, -z'
'x-1/2, -y-1/2, z-1/2'

loop_
_atom_site_label
_atom_site_type_symbol
_atom_site_fract_x
_atom_site_fract_y
_atom_site_fract_z
_atom_site_U_iso_or_equiv
_atom_site_adp_type
_atom_site_occupancy
_atom_site_site_symmetry_order
_atom_site_calc_flag
_atom_site_refinement_flags_posn
_atom_site_refinement_flags_adp
_atom_site_refinement_flags_occupancy
_atom_site_disorder_assembly
_atom_site_disorder_group
Bi1 Bi 0.50256(3) 0.53179(3) 0.65665(2) 0.02295(9) Uani 1 1 d D . . . .
I1 I 0.635(6) 0.446(7) 0.805(4) 0.0312(4) Uani 0.1251 1 d D . P A 1
I2 I 0.368(3) 0.684(2) 0.753(2) 0.0304(3) Uani 0.0418 1 d D . P A 1
I3 I 0.670(4) 0.725(5) 0.654(3) 0.0285(4) Uani 0.0471 1 d . . P A 2
I4 I 0.3638(4) 0.6319(2) 0.4811(3) 0.0254(4) Uani 0.7293 1 d . . P A 1
Br1 Br 0.6291(13) 0.4483(15) 0.7982(8) 0.0312(4) Uani 0.8749 1 d . . P A 2
Br2 Br 0.37561(18) 0.65980(11) 0.76338(11) 0.0304(3) Uani 0.9582 1 d . . P A 2
Br3 Br 0.6546(3) 0.7187(3) 0.64164(19) 0.0285(4) Uani 0.9529 1 d . . P A 1
Br4 Br 0.3579(18) 0.6135(12) 0.4843(14) 0.0254(4) Uani 0.2707 1 d . . P A 2
Br5 Br 0.35459(7) 0.34752(7) 0.68132(6) 0.0296(2) Uani 1 1 d . . . . .
N1 N 0.4705(6) 0.0330(6) 0.6070(5) 0.0264(16) Uani 1 1 d . . . . .
N2 N 0.5450(6) 0.0641(6) 0.7939(5) 0.0296(17) Uani 1 1 d . . . . .
C1 C 0.4294(8) -0.0682(7) 0.6354(6) 0.029(2) Uani 1 1 d . . . . .
H1 H 0.4760 -0.1209 0.6679 0.035 Uiso 1 1 calc R U . . .
C2 C 0.3211(8) -0.0952(8) 0.6177(6) 0.034(2) Uani 1 1 d . . . . .
H2 H 0.2922 -0.1653 0.6405 0.041 Uiso 1 1 calc R U . . .
C3 C 0.2530(7) -0.0228(8) 0.5676(6) 0.031(2) Uani 1 1 d . . . . .
C4 C 0.2988(7) 0.0802(7) 0.5378(5) 0.0281(19) Uani 1 1 d . . . . .
H4 H 0.2549 0.1321 0.5021 0.034 Uiso 1 1 calc R U . . .
C5 C 0.4074(7) 0.1073(8) 0.5599(5) 0.030(2) Uani 1 1 d . . . . .
H5 H 0.4373 0.1792 0.5415 0.036 Uiso 1 1 calc R U . . .
C6 C 0.1368(7) -0.0551(8) 0.5460(6) 0.032(2) Uani 1 1 d . . . . .
H6A H 0.0953 -0.0549 0.6006 0.048 Uiso 1 1 calc R U . . .
H6B H 0.1341 -0.1328 0.5194 0.048 Uiso 1 1 calc R U . . .
H6C H 0.1039 0.0010 0.5035 0.048 Uiso 1 1 calc R U . . .
C7 C 0.5853(7) 0.0669(8) 0.6339(6) 0.031(2) Uani 1 1 d . . . . .
H7A H 0.6155 0.1154 0.5863 0.037 Uiso 1 1 calc R U . . .
H7B H 0.6313 -0.0039 0.6396 0.037 Uiso 1 1 calc R U . . .
C8 C 0.5942(7) 0.1331(7) 0.7209(6) 0.0288(19) Uani 1 1 d . . . . .
H8A H 0.6728 0.1495 0.7367 0.035 Uiso 1 1 calc R U . . .
H8B H 0.5549 0.2081 0.7141 0.035 Uiso 1 1 calc R U . . .
C9 C 0.6024(8) -0.0263(8) 0.8297(6) 0.035(2) Uani 1 1 d . . . . .
H9 H 0.6764 -0.0387 0.8134 0.042 Uiso 1 1 calc R U . . .
C10 C 0.5570(7) -0.0992(8) 0.8883(6) 0.031(2) Uani 1 1 d . . . . .
H10 H 0.5989 -0.1623 0.9124 0.037 Uiso 1 1 calc R U . . .
C11 C 0.4508(8) -0.0824(8) 0.9128(6) 0.032(2) Uani 1 1 d . . . . .
C12 C 0.3926(8) 0.0122(8) 0.8762(6) 0.035(2) Uani 1 1 d . . . . .
H12 H 0.3188 0.0260 0.8925 0.042 Uiso 1 1 calc R U . . .
C13 C 0.4409(8) 0.0862(8) 0.8163(6) 0.031(2) Uani 1 1 d . . . . .
H13 H 0.4015 0.1507 0.7919 0.038 Uiso 1 1 calc R U . . .
C14 C 0.3962(8) -0.1646(8) 0.9746(6) 0.037(2) Uani 1 1 d . . . . .
H14A H 0.3645 -0.2298 0.9404 0.056 Uiso 1 1 calc R U . . .
H14B H 0.3374 -0.1241 1.0049 0.056 Uiso 1 1 calc R U . . .
H14C H 0.4511 -0.1937 1.0190 0.056 Uiso 1 1 calc R U . . .

loop_
_atom_site_aniso_label
_atom_site_aniso_U_11
_atom_site_aniso_U_22
_atom_site_aniso_U_33
_atom_site_aniso_U_23
_atom_site_aniso_U_13
_atom_site_aniso_U_12
Bi1 0.02194(17) 0.02200(16) 0.02527(15) -0.00004(13) 0.00538(12) -0.00017(14)
I1 0.0262(18) 0.0347(10) 0.032(2) 0.0036(14) 0.0003(10) 0.0015(10)
I2 0.0372(6) 0.0231(8) 0.0317(6) 0.0021(5) 0.0124(5) 0.0069(6)
I3 0.0247(12) 0.0268(7) 0.0340(11) 0.0036(7) 0.0012(7) -0.0043(7)
I4 0.0274(7) 0.0230(11) 0.0261(5) -0.0001(9) 0.0066(4) -0.0026(9)
Br1 0.0262(18) 0.0347(10) 0.032(2) 0.0036(14) 0.0003(10) 0.0015(10)
Br2 0.0372(6) 0.0231(8) 0.0317(6) 0.0021(5) 0.0124(5) 0.0069(6)
Br3 0.0247(12) 0.0268(7) 0.0340(11) 0.0036(7) 0.0012(7) -0.0043(7)
Br4 0.0274(7) 0.0230(11) 0.0261(5) -0.0001(9) 0.0066(4) -0.0026(9)
Br5 0.0261(5) 0.0254(4) 0.0378(5) 0.0012(4) 0.0069(4) -0.0023(4)
N1 0.031(4) 0.023(4) 0.025(3) -0.001(3) 0.002(3) 0.008(3)
N2 0.028(4) 0.036(4) 0.025(4) -0.001(3) 0.002(3) -0.003(3)
C1 0.035(5) 0.024(4) 0.029(4) -0.004(4) 0.003(4) -0.002(4)
C2 0.038(6) 0.030(5) 0.037(5) -0.007(4) 0.008(4) -0.008(4)
C3 0.027(5) 0.038(5) 0.029(4) -0.001(4) 0.002(4) 0.003(4)
C4 0.031(5) 0.028(4) 0.026(4) -0.002(4) 0.006(4) 0.003(4)
C5 0.033(5) 0.030(5) 0.027(4) -0.002(4) 0.010(4) 0.006(4)
C6 0.023(5) 0.042(6) 0.031(5) 0.003(4) 0.001(4) 0.001(4)
C7 0.025(5) 0.039(5) 0.028(4) -0.004(4) 0.006(4) -0.006(4)
C8 0.021(4) 0.029(5) 0.037(5) 0.004(4) 0.004(4) -0.003(4)
C9 0.028(5) 0.045(6) 0.032(5) 0.003(4) 0.000(4) 0.006(5)
C10 0.022(5) 0.038(5) 0.033(5) 0.005(4) -0.003(4) 0.004(4)
C11 0.037(5) 0.038(5) 0.023(4) -0.007(4) 0.003(4) -0.011(5)
C12 0.034(5) 0.043(6) 0.029(5) -0.004(4) 0.011(4) -0.009(5)
C13 0.032(5) 0.032(5) 0.030(5) -0.001(4) 0.001(4) 0.004(4)
C14 0.044(6) 0.039(5) 0.030(5) -0.006(4) 0.010(4) -0.011(5)

loop_
_atom_type_symbol
_atom_type_description
_atom_type_scat_dispersion_real
_atom_type_scat_dispersion_imag
_atom_type_scat_source
C C 0.0033 0.0016 'International Tables Vol C Tables 4.2.6.8 and 6.1.1.4'
H H 0.0000 0.0000 'International Tables Vol C Tables 4.2.6.8 and 6.1.1.4'
Bi Bi -4.1077 10.2566 'International Tables Vol C Tables 4.2.6.8 and 6.1.1.4'
Br Br -0.2901 2.4595 'International Tables Vol C Tables 4.2.6.8 and 6.1.1.4'
I I -0.4742 1.8119 'International Tables Vol C Tables 4.2.6.8 and 6.1.1.4'
N N 0.0061 0.0033 'International Tables Vol C Tables 4.2.6.8 and 6.1.1.4'

loop_
_geom_angle_atom_site_label_1
_geom_angle_atom_site_label_2
_geom_angle_atom_site_label_3
_geom_angle
_geom_angle_site_symmetry_1
_geom_angle_site_symmetry_3
_geom_angle_publ_flag
I1 Bi1 I4 90.9(17) . 3_666 ?
I1 Bi1 I4 176.9(17) . . ?
I2 Bi1 I1 97.6(18) . . ?
I2 Bi1 I4 171.5(7) . 3_666 ?
I2 Bi1 I4 84.6(7) . . ?
I2 Bi1 Br3 87.8(8) . . ?
I3 Bi1 Br4 96.6(10) . . ?
I3 Bi1 Br4 90.3(11) . 3_666 ?
I4 Bi1 I4 86.89(11) . 3_666 ?
Br1 Bi1 I3 85.3(10) . . ?
Br1 Bi1 Br4 176.2(5) . . ?
Br1 Bi1 Br4 92.0(5) . 3_666 ?
Br1 Bi1 Br5 88.3(4) . . ?
Br2 Bi1 I3 90.2(11) . . ?
Br2 Bi1 Br1 92.6(4) . . ?
Br2 Bi1 Br4 90.7(4) . . ?
Br2 Bi1 Br4 175.4(4) . 3_666 ?
Br2 Bi1 Br5 87.31(5) . . ?
Br3 Bi1 I1 89.0(18) . . ?
Br3 Bi1 I4 92.74(9) . 3_666 ?
Br3 Bi1 I4 88.90(8) . . ?
Br4 Bi1 Br4 84.7(6) . 3_666 ?
Br5 Bi1 I1 88.5(18) . . ?
Br5 Bi1 I2 90.9(8) . . ?
Br5 Bi1 I3 173.0(9) . . ?
Br5 Bi1 I4 93.68(6) . . ?
Br5 Bi1 I4 88.99(6) . 3_666 ?
Br5 Bi1 Br3 176.97(6) . . ?
Br5 Bi1 Br4 89.9(3) . . ?
Br5 Bi1 Br4 92.8(3) . 3_666 ?
Bi1 I4 Bi1 93.11(11) . 3_666 ?
Bi1 Br4 Bi1 95.3(5) . 3_666 ?
C1 N1 C7 119.8(7) . . ?
C5 N1 C1 121.1(8) . . ?
C5 N1 C7 119.0(7) . . ?
C9 N2 C8 119.1(7) . . ?
C13 N2 C8 119.3(7) . . ?
C13 N2 C9 121.2(8) . . ?
N1 C1 H1 119.9 . . ?
N1 C1 C2 120.1(9) . . ?
C2 C1 H1 119.9 . . ?
C1 C2 H2 119.4 . . ?
C1 C2 C3 121.2(9) . . ?
C3 C2 H2 119.4 . . ?
C2 C3 C4 117.2(9) . . ?
C2 C3 C6 120.7(8) . . ?
C4 C3 C6 122.2(8) . . ?
C3 C4 H4 119.9 . . ?
C5 C4 C3 120.3(9) . . ?
C5 C4 H4 119.9 . . ?
N1 C5 C4 120.1(8) . . ?
N1 C5 H5 119.9 . . ?
C4 C5 H5 119.9 . . ?
C3 C6 H6A 109.5 . . ?
C3 C6 H6B 109.5 . . ?
C3 C6 H6C 109.5 . . ?
H6A C6 H6B 109.5 . . ?
H6A C6 H6C 109.5 . . ?
H6B C6 H6C 109.5 . . ?
N1 C7 H7A 108.8 . . ?
N1 C7 H7B 108.8 . . ?
N1 C7 C8 113.6(7) . . ?
H7A C7 H7B 107.7 . . ?
C8 C7 H7A 108.8 . . ?
C8 C7 H7B 108.8 . . ?
N2 C8 C7 110.3(7) . . ?
N2 C8 H8A 109.6 . . ?
N2 C8 H8B 109.6 . . ?
C7 C8 H8A 109.6 . . ?
C7 C8 H8B 109.6 . . ?
H8A C8 H8B 108.1 . . ?
N2 C9 H9 119.2 . . ?
C10 C9 N2 121.5(8) . . ?
C10 C9 H9 119.2 . . ?
C9 C10 H10 120.0 . . ?
C9 C10 C11 120.0(9) . . ?
C11 C10 H10 120.0 . . ?
C10 C11 C12 118.0(8) . . ?
C10 C11 C14 121.4(9) . . ?
C12 C11 C14 120.6(8) . . ?
C11 C12 H12 119.5 . . ?
C13 C12 C11 121.0(8) . . ?
C13 C12 H12 119.5 . . ?
N2 C13 C12 118.2(9) . . ?
N2 C13 H13 120.9 . . ?
C12 C13 H13 120.9 . . ?
C11 C14 H14A 109.5 . . ?
C11 C14 H14B 109.5 . . ?
C11 C14 H14C 109.5 . . ?
H14A C14 H14B 109.5 . . ?
H14A C14 H14C 109.5 . . ?
H14B C14 H14C 109.5 . . ?

loop_
_geom_bond_atom_site_label_1
_geom_bond_atom_site_label_2
_geom_bond_distance
_geom_bond_site_symmetry_2
_geom_bond_publ_flag
Bi1 I1 2.86(2) . ?
Bi1 I2 2.838(18) . ?
Bi1 I3 3.01(5) . ?
Bi1 I4 3.273(5) . ?
Bi1 I4 3.277(4) 3_666 ?
Bi1 Br1 2.740(4) . ?
Bi1 Br2 2.7046(13) . ?
Bi1 Br3 2.849(3) . ?
Bi1 Br4 3.20(2) . ?
Bi1 Br4 3.23(2) 3_666 ?
Bi1 Br5 2.8138(9) . ?
I4 Bi1 3.277(4) 3_666 ?
Br4 Bi1 3.23(2) 3_666 ?
N1 C1 1.345(11) . ?
N1 C5 1.330(11) . ?
N1 C7 1.484(11) . ?
N2 C8 1.498(10) . ?
N2 C9 1.351(11) . ?
N2 C13 1.342(11) . ?
C1 H1 0.9500 . ?
C1 C2 1.363(12) . ?
C2 H2 0.9500 . ?
C2 C3 1.374(13) . ?
C3 C4 1.392(12) . ?
C3 C6 1.479(12) . ?
C4 H4 0.9500 . ?
C4 C5 1.379(12) . ?
C5 H5 0.9500 . ?
C6 H6A 0.9800 . ?
C6 H6B 0.9800 . ?
C6 H6C 0.9800 . ?
C7 H7A 0.9900 . ?
C7 H7B 0.9900 . ?
C7 C8 1.512(12) . ?
C8 H8A 0.9900 . ?
C8 H8B 0.9900 . ?
C9 H9 0.9500 . ?
C9 C10 1.349(12) . ?
C10 H10 0.9500 . ?
C10 C11 1.367(12) . ?
C11 C12 1.398(13) . ?
C11 C14 1.500(12) . ?
C12 H12 0.9500 . ?
C12 C13 1.385(12) . ?
C13 H13 0.9500 . ?
C14 H14A 0.9800 . ?
C14 H14B 0.9800 . ?
C14 H14C 0.9800 . ?

loop_
_geom_torsion_atom_site_label_1
_geom_torsion_atom_site_label_2
_geom_torsion_atom_site_label_3
_geom_torsion_atom_site_label_4
_geom_torsion
_geom_torsion_site_symmetry_1
_geom_torsion_site_symmetry_2
_geom_torsion_site_symmetry_3
_geom_torsion_site_symmetry_4
_geom_torsion_publ_flag
N1 C1 C2 C3 2.9(13) . . . . ?
N1 C7 C8 N2 56.3(10) . . . . ?
N2 C9 C10 C11 -0.2(14) . . . . ?
C1 N1 C5 C4 -1.4(12) . . . . ?
C1 N1 C7 C8 -88.5(9) . . . . ?
C1 C2 C3 C4 -1.7(13) . . . . ?
C1 C2 C3 C6 177.7(8) . . . . ?
C2 C3 C4 C5 -1.0(12) . . . . ?
C3 C4 C5 N1 2.6(12) . . . . ?
C5 N1 C1 C2 -1.3(12) . . . . ?
C5 N1 C7 C8 86.9(9) . . . . ?
C6 C3 C4 C5 179.6(8) . . . . ?
C7 N1 C1 C2 174.0(7) . . . . ?
C7 N1 C5 C4 -176.8(7) . . . . ?
C8 N2 C9 C10 -172.4(8) . . . . ?
C8 N2 C13 C12 172.3(8) . . . . ?
C9 N2 C8 C7 76.0(10) . . . . ?
C9 N2 C13 C12 -1.3(13) . . . . ?
C9 C10 C11 C12 -0.6(14) . . . . ?
C9 C10 C11 C14 177.4(9) . . . . ?
C10 C11 C12 C13 0.4(14) . . . . ?
C11 C12 C13 N2 0.5(14) . . . . ?
C13 N2 C8 C7 -97.7(9) . . . . ?
C13 N2 C9 C10 1.2(14) . . . . ?
C14 C11 C12 C13 -177.5(8) . . . . ?
